data_7714562
loop_
_publ_author_name
'Singh, Ovender'
'Singh, Anshu'
'Maji, Ankur'
'Chauhan, Rahul'
'Gupta, Puneet'
'Ghosh, Kaushik'

_publ_section_title
;
 Crystal structure of a phenoxyl radical complex relevant to the metal
 site of the galactose oxidase enzyme: A facile one-pot synthesis,
 evidence for hydrogen atom transfer and DNA cleavage <i>via</i>
 self-activation.
;
_journal_issue 3
_journal_name_full 'Dalton transactions (Cambridge, England : 2003)'
_journal_page_first 986
_journal_page_last 995
_journal_paper_doi 10.1039/d3dt03282e
_journal_volume 53
_journal_year 2024
_chemical_formula_moiety 'C31 H24 Cu N5 O2, Cl O4'
_chemical_formula_sum 'C31 H24 Cl Cu N5 O6'
_chemical_formula_weight 661.54
_space_group_crystal_system monoclinic
_space_group_IT_number 14
_space_group_name_Hall '-P 2ybc'
_space_group_name_H-M_alt 'P 1 21/c 1'
_atom_sites_solution_hydrogens mixed
_audit_creation_date 2023-10-01
_audit_creation_method
;
Olex2 1.5
(compiled 2023.08.24 svn.re1ec1418 for OlexSys, GUI svn.r6817)
;
_audit_update_record
;
2023-10-06 deposited with the CCDC.	2023-11-15 downloaded from the CCDC.
;
_cell_angle_alpha 90
_cell_angle_beta 101.332(2)
_cell_angle_gamma 90
_cell_formula_units_Z 4
_cell_length_a 13.2622(7)
_cell_length_b 14.8135(7)
_cell_length_c 17.2490(9)
_cell_measurement_reflns_used 9858
_cell_measurement_temperature 119(2)
_cell_measurement_theta_max 28.25
_cell_measurement_theta_min 2.25
_cell_volume 3322.7(3)
_computing_cell_refinement 'SAINT V8.40B (?, 2016)'
_computing_data_reduction 'SAINT V8.40B (?, 2016)'
_computing_molecular_graphics 'Olex2 1.5 (Dolomanov et al., 2009)'
_computing_publication_material 'Olex2 1.5 (Dolomanov et al., 2009)'
_computing_structure_refinement 'XL (Sheldrick, 2008)'
_diffrn_ambient_temperature 119.0
_diffrn_measured_fraction_theta_full 0.995
_diffrn_measured_fraction_theta_max 0.995
_diffrn_measurement_device_type 'Bruker APEX-II CCD'
_diffrn_measurement_method '\f and \w scans'
_diffrn_radiation_type MoK\a
_diffrn_radiation_wavelength 0.71073
_diffrn_reflns_av_R_equivalents 0.0496
_diffrn_reflns_av_unetI/netI 0.0235
_diffrn_reflns_Laue_measured_fraction_full 0.995
_diffrn_reflns_Laue_measured_fraction_max 0.995
_diffrn_reflns_limit_h_max 17
_diffrn_reflns_limit_h_min -17
_diffrn_reflns_limit_k_max 19
_diffrn_reflns_limit_k_min -19
_diffrn_reflns_limit_l_max 22
_diffrn_reflns_limit_l_min -22
_diffrn_reflns_number 69356
_diffrn_reflns_point_group_measured_fraction_full 0.995
_diffrn_reflns_point_group_measured_fraction_max 0.995
_diffrn_reflns_theta_full 25.242
_diffrn_reflns_theta_max 28.277
_diffrn_reflns_theta_min 2.084
_diffrn_standards_number 0
_exptl_absorpt_coefficient_mu 0.785
_exptl_absorpt_correction_T_max 0.7457
_exptl_absorpt_correction_T_min 0.6925
_exptl_absorpt_correction_type multi-scan
_exptl_absorpt_process_details
'SADABS-2016/2 (Bruker,2016/2) was used for absorption correction. wR2(int) was 0.0577 before and 0.0447 after correction. The Ratio of minimum to maximum transmission is 0.9287. The \l/2 correction factor is Not present.'
_exptl_crystal_colour 'metallic dark green'
_exptl_crystal_colour_lustre metallic
_exptl_crystal_colour_modifier dark
_exptl_crystal_colour_primary green
_exptl_crystal_density_diffrn 1.322
_exptl_crystal_description block
_exptl_crystal_F_000 1356
_exptl_crystal_size_max 0.211
_exptl_crystal_size_mid 0.102
_exptl_crystal_size_min 0.042
_refine_diff_density_max 0.459
_refine_diff_density_min -0.471
_refine_diff_density_rms 0.064
_refine_ls_extinction_method none
_refine_ls_goodness_of_fit_ref 1.051
_refine_ls_hydrogen_treatment mixed
_refine_ls_matrix_type full
_refine_ls_number_parameters 400
_refine_ls_number_reflns 8204
_refine_ls_number_restraints 0
_refine_ls_restrained_S_all 1.051
_refine_ls_R_factor_all 0.0359
_refine_ls_R_factor_gt 0.0329
_refine_ls_shift/su_max 0.002
_refine_ls_shift/su_mean 0.000
_refine_ls_structure_factor_coef Fsqd
_refine_ls_weighting_details 'w=1/[\s^2^(Fo^2^)+(0.0534P)^2^+1.9260P] where P=(Fo^2^+2Fc^2^)/3'
_refine_ls_weighting_scheme calc
_refine_ls_wR_factor_gt 0.0941
_refine_ls_wR_factor_ref 0.0959
_reflns_Friedel_coverage 0.000
_reflns_number_gt 7500
_reflns_number_total 8204
_reflns_threshold_expression 'I > 2\s(I)'
_cod_data_source_file d3dt03282e2.cif
_cod_data_source_block kg_ovi1_rc_0535_0m_b
_cod_depositor_comments 'Adding full bibliography for 7714562--7714563.cif.'
_cod_database_code 7714562
_shelx_shelxl_version_number 2019/1
_shelx_space_group_comment
;
The symmetry employed for this shelxl refinement is uniquely defined
by the following loop, which should always be used as a source of
symmetry information in preference to the above space-group names.
They are only intended as comments.
;
_shelx_estimated_absorpt_t_max 0.968
_shelx_estimated_absorpt_t_min 0.852
_olex2_refinement_description
;
1.a Aromatic/amide H refined with riding coordinates:
 C2(H2A), C3(H3), C4(H4), C5(H5), C6(H6), C8(H8), C9(H9), C10(H10), C12(H12),
 C14(H14), C15(H15), C16(H16), C17(H17), C20(H20), C21(H21), C22(H22), C23(H23),
  C24(H24), C25(H25), C28(H28), C29(H29), C30(H30), C31(H31)
;
_olex2_submission_special_instructions 'No special instructions were received'

loop_
_space_group_symop_operation_xyz
'x, y, z'
'-x, y+1/2, -z+1/2'
'-x, -y, -z'
'x, -y-1/2, z-1/2'

loop_
_atom_site_label
_atom_site_type_symbol
_atom_site_fract_x
_atom_site_fract_y
_atom_site_fract_z
_atom_site_U_iso_or_equiv
_atom_site_adp_type
_atom_site_occupancy
_atom_site_site_symmetry_order
_atom_site_calc_flag
_atom_site_refinement_flags_posn
_atom_site_refinement_flags_adp
_atom_site_refinement_flags_occupancy
_atom_site_disorder_assembly
_atom_site_disorder_group
Cu1 Cu 0.60650(2) 0.55247(2) 0.42341(2) 0.01592(6) Uani 1 1 d . . . . .
Cl1 Cl 0.79164(3) 0.51603(3) 0.27723(3) 0.02993(10) Uani 1 1 d . . . . .
O1 O 0.46696(8) 0.53699(7) 0.38657(7) 0.0207(2) Uani 1 1 d . . . . .
O2 O 0.44465(10) 0.86815(8) 0.28314(8) 0.0277(3) Uani 1 1 d . . . . .
H2 H 0.404(2) 0.8964(18) 0.2629(16) 0.042 Uiso 1 1 d R . . . .
O3 O 0.69538(10) 0.49174(9) 0.30089(8) 0.0311(3) Uani 1 1 d . . . . .
O4 O 0.84045(16) 0.58547(13) 0.32827(12) 0.0666(6) Uani 1 1 d . . . . .
O5 O 0.7714(2) 0.54423(14) 0.19721(11) 0.0686(6) Uani 1 1 d . . . . .
O6 O 0.85606(13) 0.43820(13) 0.28459(12) 0.0575(5) Uani 1 1 d . . . . .
N1 N 0.73023(9) 0.41525(8) 0.50502(8) 0.0198(3) Uani 1 1 d . . . . .
N2 N 0.63084(9) 0.42823(8) 0.46172(8) 0.0171(2) Uani 1 1 d . . . . .
N3 N 0.74231(9) 0.56542(8) 0.48054(8) 0.0167(2) Uani 1 1 d . . . . .
N4 N 0.63759(9) 0.68444(8) 0.39223(8) 0.0177(2) Uani 1 1 d . . . . .
N5 N 0.72703(10) 0.71334(8) 0.44432(8) 0.0193(2) Uani 1 1 d . . . . .
C1 C 0.76564(11) 0.32953(9) 0.53768(9) 0.0176(3) Uani 1 1 d . . . . .
C2 C 0.83896(11) 0.28340(10) 0.50576(9) 0.0198(3) Uani 1 1 d . . . . .
H2A H 0.863090 0.307312 0.461650 0.024 Uiso 1 1 calc R . . . .
C3 C 0.87671(12) 0.20152(11) 0.53929(10) 0.0230(3) Uani 1 1 d . . . . .
H3 H 0.928039 0.169908 0.518785 0.028 Uiso 1 1 calc R . . . .
C4 C 0.83946(13) 0.16626(10) 0.60243(10) 0.0245(3) Uani 1 1 d . . . . .
H4 H 0.865516 0.110520 0.625240 0.029 Uiso 1 1 calc R . . . .
C5 C 0.76431(13) 0.21180(11) 0.63264(11) 0.0271(3) Uani 1 1 d . . . . .
H5 H 0.738051 0.186376 0.675196 0.033 Uiso 1 1 calc R . . . .
C6 C 0.72708(12) 0.29462(11) 0.60093(10) 0.0229(3) Uani 1 1 d . . . . .
H6 H 0.676487 0.326569 0.622020 0.027 Uiso 1 1 calc R . . . .
C7 C 0.78794(11) 0.64614(9) 0.48458(9) 0.0173(3) Uani 1 1 d . . . . .
C8 C 0.88776(12) 0.65787(10) 0.52714(9) 0.0207(3) Uani 1 1 d . . . . .
H8 H 0.920162 0.715345 0.531836 0.025 Uiso 1 1 calc R . . . .
C9 C 0.93766(11) 0.58152(11) 0.56239(9) 0.0209(3) Uani 1 1 d . . . . .
H9 H 1.006030 0.587327 0.591475 0.025 Uiso 1 1 calc R . . . .
C10 C 0.89132(11) 0.49673(10) 0.55672(9) 0.0199(3) Uani 1 1 d . . . . .
H10 H 0.926809 0.444843 0.580292 0.024 Uiso 1 1 calc R . . . .
C11 C 0.79035(11) 0.49182(10) 0.51479(9) 0.0172(3) Uani 1 1 d . . . . .
C12 C 0.56602(11) 0.36244(10) 0.44792(9) 0.0187(3) Uani 1 1 d . . . . .
H12 H 0.587217 0.304219 0.467801 0.022 Uiso 1 1 calc R . . . .
C13 C 0.46283(11) 0.37371(10) 0.40359(9) 0.0181(3) Uani 1 1 d . . . . .
C14 C 0.40357(12) 0.29412(11) 0.38677(10) 0.0225(3) Uani 1 1 d . . . . .
H14 H 0.432955 0.237889 0.405729 0.027 Uiso 1 1 calc R . . . .
C15 C 0.30467(13) 0.29592(11) 0.34376(10) 0.0257(3) Uani 1 1 d . . . . .
H15 H 0.266219 0.241757 0.332538 0.031 Uiso 1 1 calc R . . . .
C16 C 0.26179(12) 0.37929(12) 0.31682(10) 0.0245(3) Uani 1 1 d . . . . .
H16 H 0.193100 0.381602 0.287791 0.029 Uiso 1 1 calc R . . . .
C17 C 0.31757(12) 0.45807(11) 0.33172(10) 0.0229(3) Uani 1 1 d . . . . .
H17 H 0.286574 0.513545 0.312276 0.028 Uiso 1 1 calc R . . . .
C18 C 0.41949(11) 0.45841(10) 0.37510(9) 0.0181(3) Uani 1 1 d . . . . .
C19 C 0.76916(12) 0.80194(10) 0.43953(9) 0.0209(3) Uani 1 1 d . . . . .
C20 C 0.74580(19) 0.86877(13) 0.48916(13) 0.0403(5) Uani 1 1 d . . . . .
H20 H 0.700337 0.856810 0.524164 0.048 Uiso 1 1 calc R . . . .
C21 C 0.7898(3) 0.95366(14) 0.48708(16) 0.0548(7) Uani 1 1 d . . . . .
H21 H 0.773660 1.000476 0.520259 0.066 Uiso 1 1 calc R . . . .
C22 C 0.85739(18) 0.97012(13) 0.43656(13) 0.0407(5) Uani 1 1 d . . . . .
H22 H 0.888226 1.027921 0.435841 0.049 Uiso 1 1 calc R . . . .
C23 C 0.87992(14) 0.90244(12) 0.38719(12) 0.0308(4) Uani 1 1 d . . . . .
H23 H 0.926229 0.913804 0.352719 0.037 Uiso 1 1 calc R . . . .
C24 C 0.83478(13) 0.81797(11) 0.38814(11) 0.0254(3) Uani 1 1 d . . . . .
H24 H 0.848949 0.771656 0.353716 0.031 Uiso 1 1 calc R . . . .
C25 C 0.58971(11) 0.74188(10) 0.34188(9) 0.0196(3) Uani 1 1 d . . . . .
H25 H 0.612774 0.802729 0.344845 0.024 Uiso 1 1 calc R . . . .
C26 C 0.50165(11) 0.71734(10) 0.28056(9) 0.0197(3) Uani 1 1 d . . . . .
C27 C 0.42887(12) 0.78436(10) 0.25119(10) 0.0214(3) Uani 1 1 d . . . . .
C28 C 0.34343(12) 0.76306(12) 0.19294(10) 0.0256(3) Uani 1 1 d . . . . .
H28 H 0.293547 0.808069 0.174208 0.031 Uiso 1 1 calc R . . . .
C29 C 0.33122(14) 0.67660(13) 0.16245(10) 0.0299(4) Uani 1 1 d . . . . .
H29 H 0.272096 0.662046 0.123677 0.036 Uiso 1 1 calc R . . . .
C30 C 0.40499(15) 0.61075(12) 0.18820(11) 0.0313(4) Uani 1 1 d . . . . .
H30 H 0.397318 0.551863 0.166008 0.038 Uiso 1 1 calc R . . . .
C31 C 0.48970(13) 0.63143(11) 0.24636(10) 0.0252(3) Uani 1 1 d . . . . .
H31 H 0.540445 0.586562 0.263270 0.030 Uiso 1 1 calc R . . . .

loop_
_atom_site_aniso_label
_atom_site_aniso_U_11
_atom_site_aniso_U_22
_atom_site_aniso_U_33
_atom_site_aniso_U_23
_atom_site_aniso_U_13
_atom_site_aniso_U_12
Cu1 0.01364(9) 0.01401(9) 0.01889(10) 0.00114(6) 0.00022(7) -0.00095(6)
Cl1 0.0338(2) 0.0289(2) 0.0284(2) -0.00993(16) 0.00936(16) -0.00837(16)
O1 0.0151(5) 0.0179(5) 0.0274(6) 0.0011(4) -0.0001(4) -0.0008(4)
O2 0.0251(6) 0.0202(5) 0.0345(7) 0.0031(5) -0.0022(5) 0.0049(4)
O3 0.0285(6) 0.0279(6) 0.0370(7) -0.0093(5) 0.0067(5) -0.0072(5)
O4 0.0749(12) 0.0679(11) 0.0708(12) -0.0488(10) 0.0478(11) -0.0523(10)
O5 0.1048(17) 0.0700(13) 0.0357(10) 0.0113(8) 0.0252(10) -0.0020(11)
O6 0.0347(8) 0.0665(11) 0.0663(12) -0.0190(9) -0.0020(8) 0.0156(8)
N1 0.0134(5) 0.0161(6) 0.0279(7) 0.0047(5) -0.0009(5) -0.0013(4)
N2 0.0130(5) 0.0180(5) 0.0194(6) 0.0022(5) 0.0015(4) 0.0006(4)
N3 0.0155(5) 0.0162(5) 0.0176(6) 0.0011(4) 0.0012(4) -0.0019(4)
N4 0.0168(5) 0.0166(5) 0.0188(6) -0.0006(5) 0.0015(5) -0.0018(4)
N5 0.0185(6) 0.0148(5) 0.0224(6) 0.0009(5) -0.0013(5) -0.0027(5)
C1 0.0157(6) 0.0150(6) 0.0205(7) 0.0021(5) -0.0006(5) -0.0015(5)
C2 0.0180(6) 0.0220(7) 0.0186(7) 0.0008(5) 0.0019(5) -0.0009(5)
C3 0.0218(7) 0.0213(7) 0.0246(8) -0.0025(6) 0.0016(6) 0.0032(6)
C4 0.0263(7) 0.0176(6) 0.0277(8) 0.0046(6) 0.0008(6) 0.0021(6)
C5 0.0296(8) 0.0245(8) 0.0285(9) 0.0097(6) 0.0089(7) 0.0006(6)
C6 0.0215(7) 0.0216(7) 0.0268(8) 0.0030(6) 0.0079(6) 0.0017(6)
C7 0.0192(6) 0.0161(6) 0.0168(7) -0.0003(5) 0.0039(5) -0.0014(5)
C8 0.0199(7) 0.0194(7) 0.0216(7) -0.0009(5) 0.0012(6) -0.0057(5)
C9 0.0160(6) 0.0241(7) 0.0214(7) 0.0005(6) 0.0004(5) -0.0040(6)
C10 0.0170(6) 0.0202(7) 0.0216(7) 0.0028(6) 0.0017(5) -0.0010(5)
C11 0.0165(6) 0.0170(6) 0.0179(7) 0.0008(5) 0.0029(5) -0.0016(5)
C12 0.0181(6) 0.0159(6) 0.0217(7) 0.0018(5) 0.0032(5) -0.0012(5)
C13 0.0154(6) 0.0192(6) 0.0197(7) -0.0011(5) 0.0037(5) -0.0019(5)
C14 0.0205(7) 0.0203(7) 0.0264(8) -0.0009(6) 0.0040(6) -0.0030(6)
C15 0.0216(7) 0.0259(7) 0.0289(8) -0.0035(6) 0.0028(6) -0.0082(6)
C16 0.0176(7) 0.0308(8) 0.0237(8) -0.0022(6) 0.0007(6) -0.0040(6)
C17 0.0176(7) 0.0256(7) 0.0246(8) 0.0013(6) 0.0016(6) -0.0003(6)
C18 0.0161(6) 0.0206(7) 0.0180(7) -0.0003(5) 0.0040(5) -0.0005(5)
C19 0.0229(7) 0.0144(6) 0.0232(7) 0.0010(5) -0.0011(6) -0.0035(5)
C20 0.0622(13) 0.0246(8) 0.0393(11) -0.0086(8) 0.0231(10) -0.0122(9)
C21 0.095(2) 0.0242(9) 0.0516(14) -0.0154(9) 0.0291(14) -0.0201(11)
C22 0.0549(13) 0.0227(8) 0.0403(11) 0.0011(8) -0.0005(9) -0.0183(8)
C23 0.0257(8) 0.0258(8) 0.0394(10) 0.0091(7) 0.0027(7) -0.0051(6)
C24 0.0253(7) 0.0189(7) 0.0320(9) 0.0022(6) 0.0054(6) 0.0000(6)
C25 0.0187(7) 0.0170(6) 0.0232(7) 0.0014(5) 0.0040(6) 0.0001(5)
C26 0.0195(7) 0.0204(7) 0.0188(7) 0.0044(5) 0.0026(5) 0.0000(5)
C27 0.0208(7) 0.0222(7) 0.0217(7) 0.0040(6) 0.0055(6) 0.0004(6)
C28 0.0210(7) 0.0297(8) 0.0247(8) 0.0070(6) 0.0014(6) 0.0022(6)
C29 0.0278(8) 0.0345(9) 0.0237(8) 0.0028(7) -0.0039(6) -0.0056(7)
C30 0.0396(10) 0.0249(8) 0.0256(9) -0.0007(6) -0.0032(7) -0.0039(7)
C31 0.0298(8) 0.0224(7) 0.0216(8) 0.0029(6) 0.0003(6) 0.0027(6)

loop_
_atom_type_symbol
_atom_type_description
_atom_type_scat_dispersion_real
_atom_type_scat_dispersion_imag
_atom_type_scat_source
C C 0.0033 0.0016 'International Tables Vol C Tables 4.2.6.8 and 6.1.1.4'
H H 0.0000 0.0000 'International Tables Vol C Tables 4.2.6.8 and 6.1.1.4'
Cl Cl 0.1484 0.1585 'International Tables Vol C Tables 4.2.6.8 and 6.1.1.4'
Cu Cu 0.3201 1.2651 'International Tables Vol C Tables 4.2.6.8 and 6.1.1.4'
N N 0.0061 0.0033 'International Tables Vol C Tables 4.2.6.8 and 6.1.1.4'
O O 0.0106 0.0060 'International Tables Vol C Tables 4.2.6.8 and 6.1.1.4'

loop_
_geom_angle_atom_site_label_1
_geom_angle_atom_site_label_2
_geom_angle_atom_site_label_3
_geom_angle
_geom_angle_site_symmetry_1
_geom_angle_site_symmetry_3
_geom_angle_publ_flag
O1 Cu1 N2 94.98(5) . . ?
O1 Cu1 N3 168.83(5) . . ?
O1 Cu1 N4 105.21(5) . . ?
N2 Cu1 N4 159.56(5) . . ?
N3 Cu1 N2 80.92(5) . . ?
N3 Cu1 N4 79.80(5) . . ?
O4 Cl1 O3 108.75(8) . . ?
O4 Cl1 O6 109.72(13) . . ?
O5 Cl1 O3 109.68(12) . . ?
O5 Cl1 O4 111.43(13) . . ?
O5 Cl1 O6 108.69(13) . . ?
O6 Cl1 O3 108.51(10) . . ?
C18 O1 Cu1 125.22(9) . . ?
N2 N1 C1 122.40(11) . . ?
C11 N1 N2 114.54(12) . . ?
C11 N1 C1 123.05(12) . . ?
N1 N2 Cu1 112.68(9) . . ?
C12 N2 Cu1 125.96(10) . . ?
C12 N2 N1 121.33(12) . . ?
C7 N3 Cu1 119.65(10) . . ?
C7 N3 C11 122.28(13) . . ?
C11 N3 Cu1 118.06(10) . . ?
N5 N4 Cu1 107.73(9) . . ?
C25 N4 Cu1 133.96(10) . . ?
C25 N4 N5 118.10(12) . . ?
N4 N5 C19 122.04(12) . . ?
C7 N5 N4 116.02(12) . . ?
C7 N5 C19 119.51(12) . . ?
C2 C1 N1 118.82(13) . . ?
C2 C1 C6 121.46(14) . . ?
C6 C1 N1 119.72(14) . . ?
C1 C2 C3 119.10(14) . . ?
C4 C3 C2 120.03(15) . . ?
C3 C4 C5 120.40(14) . . ?
C4 C5 C6 120.41(15) . . ?
C1 C6 C5 118.57(15) . . ?
N3 C7 N5 113.89(13) . . ?
N3 C7 C8 120.87(13) . . ?
N5 C7 C8 125.24(13) . . ?
C9 C8 C7 116.81(13) . . ?
C8 C9 C10 122.53(14) . . ?
C11 C10 C9 116.69(14) . . ?
N1 C11 C10 125.49(13) . . ?
N3 C11 N1 113.73(12) . . ?
N3 C11 C10 120.77(13) . . ?
N2 C12 C13 122.65(13) . . ?
C14 C13 C12 116.35(13) . . ?
C14 C13 C18 119.49(13) . . ?
C18 C13 C12 124.15(13) . . ?
C15 C14 C13 121.81(15) . . ?
C14 C15 C16 118.59(14) . . ?
C17 C16 C15 121.11(14) . . ?
C16 C17 C18 121.67(15) . . ?
O1 C18 C13 125.18(13) . . ?
O1 C18 C17 117.50(13) . . ?
C17 C18 C13 117.31(13) . . ?
C20 C19 N5 118.81(15) . . ?
C24 C19 N5 119.75(14) . . ?
C24 C19 C20 121.39(15) . . ?
C19 C20 C21 119.03(19) . . ?
C22 C21 C20 120.1(2) . . ?
C23 C22 C21 120.15(17) . . ?
C22 C23 C24 119.95(18) . . ?
C19 C24 C23 119.38(16) . . ?
N4 C25 C26 122.79(13) . . ?
C27 C26 C25 118.67(14) . . ?
C31 C26 C25 122.73(14) . . ?
C31 C26 C27 118.49(15) . . ?
O2 C27 C26 117.29(14) . . ?
O2 C27 C28 122.53(14) . . ?
C28 C27 C26 120.16(15) . . ?
C29 C28 C27 120.10(15) . . ?
C28 C29 C30 120.39(16) . . ?
C31 C30 C29 119.70(16) . . ?
C30 C31 C26 121.01(15) . . ?

loop_
_geom_bond_atom_site_label_1
_geom_bond_atom_site_label_2
_geom_bond_distance
_geom_bond_site_symmetry_2
_geom_bond_publ_flag
Cu1 O1 1.8491(11) . ?
Cu1 N2 1.9607(12) . ?
Cu1 N3 1.8853(13) . ?
Cu1 N4 2.0900(12) . ?
Cl1 O3 1.4597(13) . ?
Cl1 O4 1.4241(15) . ?
Cl1 O5 1.4165(19) . ?
Cl1 O6 1.4257(17) . ?
O1 C18 1.3196(18) . ?
O2 C27 1.357(2) . ?
N1 N2 1.3947(16) . ?
N1 C1 1.4305(18) . ?
N1 C11 1.3776(18) . ?
N2 C12 1.2905(19) . ?
N3 C7 1.3358(18) . ?
N3 C11 1.3400(18) . ?
N4 N5 1.4067(17) . ?
N4 C25 1.2903(19) . ?
N5 C7 1.3802(19) . ?
N5 C19 1.4353(18) . ?
C1 C2 1.388(2) . ?
C1 C6 1.392(2) . ?
C2 C3 1.394(2) . ?
C3 C4 1.384(2) . ?
C4 C5 1.387(2) . ?
C5 C6 1.393(2) . ?
C7 C8 1.393(2) . ?
C8 C9 1.389(2) . ?
C9 C10 1.393(2) . ?
C10 C11 1.393(2) . ?
C12 C13 1.440(2) . ?
C13 C14 1.415(2) . ?
C13 C18 1.427(2) . ?
C14 C15 1.375(2) . ?
C15 C16 1.400(2) . ?
C16 C17 1.379(2) . ?
C17 C18 1.411(2) . ?
C19 C20 1.383(2) . ?
C19 C24 1.379(2) . ?
C20 C21 1.390(3) . ?
C21 C22 1.389(3) . ?
C22 C23 1.386(3) . ?
C23 C24 1.389(2) . ?
C25 C26 1.459(2) . ?
C26 C27 1.408(2) . ?
C26 C31 1.399(2) . ?
C27 C28 1.395(2) . ?
C28 C29 1.382(3) . ?
C29 C30 1.391(3) . ?
C30 C31 1.385(2) . ?

loop_
_smtbx_masks_void_nr
_smtbx_masks_void_average_x
_smtbx_masks_void_average_y
_smtbx_masks_void_average_z
_smtbx_masks_void_volume
_smtbx_masks_void_count_electrons
_smtbx_masks_void_content
1 0.000 0.481 0.250 234.7 98.7 ?
2 0.000 -0.638 0.750 234.7 98.6 ?
3 0.500 0.500 1.000 119.1 49.5 ?
4 0.500 1.000 0.500 119.1 49.5 ?
